data_1549870
loop_
_publ_author_name
'Peppel, Tim'
'Spannenberg, Anke'

_publ_section_title
;
 3,3'-Dimethyl-1,1'-methylenediimidazolium tetrabromidocobaltate(II)
;
_journal_coeditor_code IS4029
_journal_issue 8
_journal_name_full IUCrData
_journal_page_first x181212
_journal_paper_doi 10.1107/S2414314618012129
_journal_volume 3
_journal_year 2018
_chemical_formula_iupac '(C9 H14 N4) [Co Br4]'
_chemical_formula_moiety 'C9 H14 N4 2+, Br4 Co 2-'
_chemical_formula_sum 'C9 H14 Br4 Co N4'
_chemical_formula_weight 556.81
_chemical_name_systematic
;
3,3'-Dimethyl-1,1'-methylenediimidazolium tetrabromidocobaltate(II)
;
_space_group_crystal_system monoclinic
_space_group_IT_number 15
_space_group_name_Hall '-C 2yc'
_space_group_name_H-M_alt 'C 1 2/c 1'
_symmetry_space_group_name_Hall '-C 2yc'
_symmetry_space_group_name_H-M 'C 1 2/c 1'
_atom_sites_solution_hydrogens geom
_audit_creation_method SHELXL-2014/7
_cell_angle_alpha 90
_cell_angle_beta 95.7271(19)
_cell_angle_gamma 90
_cell_formula_units_Z 8
_cell_length_a 15.7782(15)
_cell_length_b 7.4076(7)
_cell_length_c 28.567(3)
_cell_measurement_reflns_used 7863
_cell_measurement_temperature 150(2)
_cell_measurement_theta_max 29.72
_cell_measurement_theta_min 2.59
_cell_volume 3322.2(6)
_computing_cell_refinement
;
SAINT (Bruker, 2013)
;
_computing_data_collection
;
APEX2 (Bruker, 2014)
;
_computing_data_reduction
;
SAINT (Bruker, 2013)
;
_computing_molecular_graphics
;
XP in SHELXTL (Sheldrick, 2008) and DIAMOND (Putz & Brandenburg,
1999)
;
_computing_publication_material
;
publCIF (Westrip, 2010)
;
_computing_structure_refinement
;
SHELXL2014 (Sheldrick, 2015)
;
_computing_structure_solution
;
SHELXS97 (Sheldrick, 2008)
;
_diffrn_ambient_temperature 150(2)
_diffrn_detector_area_resol_mean 8.3333
_diffrn_measured_fraction_theta_full 1.000
_diffrn_measured_fraction_theta_max 1.000
_diffrn_measurement_device_type 'Bruker APEXII CCD'
_diffrn_measurement_method '\f and \w scans'
_diffrn_radiation_type MoK\a
_diffrn_radiation_wavelength 0.71073
_diffrn_reflns_av_R_equivalents 0.0300
_diffrn_reflns_limit_h_max 20
_diffrn_reflns_limit_h_min -20
_diffrn_reflns_limit_k_max 9
_diffrn_reflns_limit_k_min -9
_diffrn_reflns_limit_l_max 37
_diffrn_reflns_limit_l_min -37
_diffrn_reflns_number 21756
_diffrn_reflns_theta_full 25.242
_diffrn_reflns_theta_max 27.997
_diffrn_reflns_theta_min 1.433
_exptl_absorpt_coefficient_mu 10.644
_exptl_absorpt_correction_T_max 0.52
_exptl_absorpt_correction_T_min 0.34
_exptl_absorpt_correction_type multi-scan
_exptl_absorpt_process_details
;
(SADABS; Bruker, 2014)
;
_exptl_crystal_colour blue
_exptl_crystal_density_diffrn 2.227
_exptl_crystal_description needle
_exptl_crystal_F_000 2104
_exptl_crystal_size_max 0.243
_exptl_crystal_size_mid 0.095
_exptl_crystal_size_min 0.070
_refine_diff_density_max 0.506
_refine_diff_density_min -0.378
_refine_ls_extinction_method none
_refine_ls_goodness_of_fit_ref 1.049
_refine_ls_hydrogen_treatment constr
_refine_ls_matrix_type full
_refine_ls_number_parameters 165
_refine_ls_number_reflns 4017
_refine_ls_number_restraints 0
_refine_ls_restrained_S_all 1.049
_refine_ls_R_factor_all 0.0330
_refine_ls_R_factor_gt 0.0239
_refine_ls_shift/su_max 0.001
_refine_ls_shift/su_mean 0.000
_refine_ls_structure_factor_coef Fsqd
_refine_ls_weighting_details 'w=1/[\s^2^(Fo^2^)+(0.0174P)^2^+5.0295P] where P=(Fo^2^+2Fc^2^)/3'
_refine_ls_weighting_scheme calc
_refine_ls_wR_factor_gt 0.0457
_refine_ls_wR_factor_ref 0.0481
_reflns_number_gt 3421
_reflns_number_total 4017
_reflns_threshold_expression 'I > 2\s(I)'
_cod_data_source_file is4029sup1.cif
_cod_data_source_block I
_cod_original_cell_volume 3322.2(5)
_cod_database_code 1549870
_shelx_space_group_comment
;
The symmetry employed for this shelxl refinement is uniquely defined
by the following loop, which should always be used as a source of
symmetry information in preference to the above space-group names.
They are only intended as comments.
;

loop_
_space_group_symop_operation_xyz
'x, y, z'
'-x, y, -z+1/2'
'x+1/2, y+1/2, z'
'-x+1/2, y+1/2, -z+1/2'
'-x, -y, -z'
'x, -y, z-1/2'
'-x+1/2, -y+1/2, -z'
'x+1/2, -y+1/2, z-1/2'

loop_
_atom_site_type_symbol
_atom_site_label
_atom_site_fract_x
_atom_site_fract_y
_atom_site_fract_z
_atom_site_U_iso_or_equiv
_atom_site_adp_type
_atom_site_calc_flag
_atom_site_occupancy
C C1 0.17779(16) 0.3468(3) 0.16985(9) 0.0226(5) Uani d 1
H H1 0.2215 0.3549 0.1494 0.027 Uiso calc 1
C C2 0.06459(19) 0.2588(4) 0.20258(10) 0.0365(7) Uani d 1
H H2 0.0154 0.1927 0.2090 0.044 Uiso calc 1
C C3 0.09624(18) 0.4055(4) 0.22558(10) 0.0345(7) Uani d 1
H H3 0.0736 0.4627 0.2514 0.041 Uiso calc 1
C C4 0.2187(2) 0.6162(4) 0.21901(11) 0.0352(7) Uani d 1
H H4A 0.2699 0.6163 0.2022 0.053 Uiso calc 1
H H4B 0.2352 0.6125 0.2530 0.053 Uiso calc 1
H H4C 0.1856 0.7259 0.2111 0.053 Uiso calc 1
C C5 0.10432(17) 0.0753(3) 0.13384(9) 0.0258(6) Uani d 1
H H5A 0.1605 0.0290 0.1268 0.031 Uiso calc 1
H H5B 0.0734 -0.0247 0.1476 0.031 Uiso calc 1
C C6 -0.02772(16) 0.1664(3) 0.08457(9) 0.0211(5) Uani d 1
H H6 -0.0664 0.1509 0.1077 0.025 Uiso calc 1
C C7 0.09043(18) 0.1725(4) 0.04886(9) 0.0288(6) Uani d 1
H H7 0.1485 0.1624 0.0431 0.035 Uiso calc 1
C C8 0.02555(18) 0.2265(4) 0.01830(9) 0.0289(6) Uani d 1
H H8 0.0291 0.2609 -0.0135 0.035 Uiso calc 1
C C9 -0.13247(18) 0.2793(4) 0.02105(10) 0.0352(7) Uani d 1
H H9A -0.1756 0.2208 0.0383 0.053 Uiso calc 1
H H9B -0.1409 0.2439 -0.0121 0.053 Uiso calc 1
H H9C -0.1378 0.4107 0.0236 0.053 Uiso calc 1
N N1 0.11685(13) 0.2222(3) 0.16801(7) 0.0207(4) Uani d 1
N N2 0.16702(13) 0.4578(3) 0.20512(7) 0.0213(4) Uani d 1
N N3 0.05644(13) 0.1343(3) 0.09049(7) 0.0215(4) Uani d 1
N N4 -0.04719(14) 0.2232(3) 0.04118(7) 0.0244(5) Uani d 1
Co Co1 0.40230(2) 0.18136(5) 0.12715(2) 0.02171(8) Uani d 1
Br Br1 0.32770(2) -0.08576(4) 0.14779(2) 0.03035(7) Uani d 1
Br Br2 0.31206(2) 0.32678(4) 0.06547(2) 0.02916(7) Uani d 1
Br Br3 0.54182(2) 0.12285(3) 0.10318(2) 0.02435(6) Uani d 1
Br Br4 0.41673(2) 0.37353(4) 0.19523(2) 0.03257(7) Uani d 1

loop_
_atom_site_aniso_label
_atom_site_aniso_U_11
_atom_site_aniso_U_22
_atom_site_aniso_U_33
_atom_site_aniso_U_12
_atom_site_aniso_U_13
_atom_site_aniso_U_23
C1 0.0196(13) 0.0244(13) 0.0243(13) 0.0013(10) 0.0036(10) 0.0008(10)
C2 0.0333(16) 0.0497(18) 0.0283(15) -0.0198(14) 0.0118(12) -0.0084(13)
C3 0.0315(16) 0.0500(18) 0.0245(14) -0.0140(13) 0.0145(12) -0.0106(13)
C4 0.0391(17) 0.0269(14) 0.0414(17) -0.0133(13) 0.0127(14) -0.0077(13)
C5 0.0256(14) 0.0225(13) 0.0281(14) 0.0020(11) -0.0034(11) -0.0035(11)
C6 0.0201(13) 0.0210(12) 0.0225(12) 0.0014(10) 0.0034(10) -0.0006(10)
C7 0.0245(14) 0.0374(15) 0.0255(14) -0.0073(12) 0.0073(11) -0.0086(12)
C8 0.0315(15) 0.0342(15) 0.0216(13) -0.0082(12) 0.0052(11) -0.0039(11)
C9 0.0300(16) 0.0420(17) 0.0321(16) 0.0043(13) -0.0054(13) 0.0039(13)
N1 0.0174(10) 0.0245(11) 0.0199(10) -0.0015(8) -0.0001(8) -0.0016(8)
N2 0.0203(11) 0.0242(11) 0.0197(10) -0.0044(9) 0.0035(9) 0.0010(9)
N3 0.0204(11) 0.0223(11) 0.0216(11) -0.0008(8) 0.0010(8) -0.0053(9)
N4 0.0221(11) 0.0277(12) 0.0228(11) -0.0028(9) -0.0008(9) -0.0027(9)
Co1 0.02076(18) 0.02356(17) 0.02092(17) -0.00132(14) 0.00261(14) 0.00084(14)
Br1 0.02704(14) 0.02493(13) 0.04071(16) -0.00168(11) 0.01153(12) 0.00564(12)
Br2 0.02183(14) 0.04087(16) 0.02428(13) -0.00203(11) -0.00018(10) 0.00796(11)
Br3 0.02163(13) 0.02442(13) 0.02722(14) 0.00184(10) 0.00359(10) 0.00110(10)
Br4 0.03414(16) 0.03955(16) 0.02469(14) -0.01065(12) 0.00624(11) -0.00815(12)

loop_
_atom_type_symbol
_atom_type_description
_atom_type_scat_dispersion_real
_atom_type_scat_dispersion_imag
_atom_type_scat_source
C C 0.0033 0.0016 'International Tables Vol C Tables 4.2.6.8 and 6.1.1.4'
H H 0.0000 0.0000 'International Tables Vol C Tables 4.2.6.8 and 6.1.1.4'
N N 0.0061 0.0033 'International Tables Vol C Tables 4.2.6.8 and 6.1.1.4'
Co Co 0.3494 0.9721 'International Tables Vol C Tables 4.2.6.8 and 6.1.1.4'
Br Br -0.2901 2.4595 'International Tables Vol C Tables 4.2.6.8 and 6.1.1.4'

loop_
_geom_angle_atom_site_label_1
_geom_angle_atom_site_label_2
_geom_angle_atom_site_label_3
_geom_angle
N2 C1 N1 108.3(2)
N2 C1 H1 125.9
N1 C1 H1 125.9
C3 C2 N1 106.9(2)
C3 C2 H2 126.5
N1 C2 H2 126.5
C2 C3 N2 107.5(2)
C2 C3 H3 126.3
N2 C3 H3 126.3
N2 C4 H4A 109.5
N2 C4 H4B 109.5
H4A C4 H4B 109.5
N2 C4 H4C 109.5
H4A C4 H4C 109.5
H4B C4 H4C 109.5
N3 C5 N1 111.7(2)
N3 C5 H5A 109.3
N1 C5 H5A 109.3
N3 C5 H5B 109.3
N1 C5 H5B 109.3
H5A C5 H5B 107.9
N4 C6 N3 108.1(2)
N4 C6 H6 126.0
N3 C6 H6 126.0
C8 C7 N3 106.6(2)
C8 C7 H7 126.7
N3 C7 H7 126.7
C7 C8 N4 107.7(2)
C7 C8 H8 126.1
N4 C8 H8 126.1
N4 C9 H9A 109.5
N4 C9 H9B 109.5
H9A C9 H9B 109.5
N4 C9 H9C 109.5
H9A C9 H9C 109.5
H9B C9 H9C 109.5
C1 N1 C2 108.5(2)
C1 N1 C5 126.3(2)
C2 N1 C5 125.1(2)
C1 N2 C3 108.8(2)
C1 N2 C4 126.5(2)
C3 N2 C4 124.7(2)
C6 N3 C7 108.6(2)
C6 N3 C5 125.8(2)
C7 N3 C5 125.6(2)
C6 N4 C8 109.0(2)
C6 N4 C9 125.3(2)
C8 N4 C9 125.7(2)
Br4 Co1 Br1 107.348(17)
Br4 Co1 Br2 109.197(18)
Br1 Co1 Br2 106.224(17)
Br4 Co1 Br3 108.743(17)
Br1 Co1 Br3 113.893(17)
Br2 Co1 Br3 111.280(16)

loop_
_geom_bond_atom_site_label_1
_geom_bond_atom_site_label_2
_geom_bond_distance
C1 N2 1.324(3)
C1 N1 1.330(3)
C1 H1 0.9500
C2 C3 1.340(4)
C2 N1 1.375(3)
C2 H2 0.9500
C3 N2 1.367(3)
C3 H3 0.9500
C4 N2 1.461(3)
C4 H4A 0.9800
C4 H4B 0.9800
C4 H4C 0.9800
C5 N3 1.452(3)
C5 N1 1.462(3)
C5 H5A 0.9900
C5 H5B 0.9900
C6 N4 1.316(3)
C6 N3 1.343(3)
C6 H6 0.9500
C7 C8 1.339(4)
C7 N3 1.382(3)
C7 H7 0.9500
C8 N4 1.376(3)
C8 H8 0.9500
C9 N4 1.469(3)
C9 H9A 0.9800
C9 H9B 0.9800
C9 H9C 0.9800
Co1 Br4 2.4025(5)
Co1 Br1 2.4055(4)
Co1 Br2 2.4067(5)
Co1 Br3 2.4091(5)

loop_
_geom_hbond_atom_site_label_D
_geom_hbond_atom_site_label_H
_geom_hbond_atom_site_label_A
_geom_hbond_site_symmetry_A
_geom_hbond_distance_DH
_geom_hbond_distance_HA
_geom_hbond_distance_DA
_geom_hbond_angle_DHA
C1 H1 Br2 . 0.95 2.92 3.829(3) 161
C2 H2 Br4 3_445 0.95 2.84 3.679(3) 148
C4 H4A Br1 1_565 0.98 2.90 3.560(3) 126
C5 H5A Br1 . 0.99 2.78 3.705(3) 156
C5 H5B Br3 3_445 0.99 2.92 3.578(3) 124
C6 H6 Br1 3_455 0.95 2.88 3.558(2) 129
C7 H7 Br2 . 0.95 2.87 3.665(3) 142
C8 H8 Br3 7 0.95 2.83 3.699(3) 153

loop_
_geom_torsion_atom_site_label_1
_geom_torsion_atom_site_label_2
_geom_torsion_atom_site_label_3
_geom_torsion_atom_site_label_4
_geom_torsion
N1 C2 C3 N2 0.1(3)
N3 C7 C8 N4 0.6(3)
N2 C1 N1 C2 1.6(3)
N2 C1 N1 C5 179.0(2)
C3 C2 N1 C1 -1.0(3)
C3 C2 N1 C5 -178.4(2)
N3 C5 N1 C1 -83.8(3)
N3 C5 N1 C2 93.2(3)
N1 C1 N2 C3 -1.5(3)
N1 C1 N2 C4 -178.6(2)
C2 C3 N2 C1 0.9(3)
C2 C3 N2 C4 178.0(3)
N4 C6 N3 C7 -0.2(3)
N4 C6 N3 C5 177.9(2)
C8 C7 N3 C6 -0.3(3)
C8 C7 N3 C5 -178.3(2)
N1 C5 N3 C6 -74.8(3)
N1 C5 N3 C7 102.9(3)
N3 C6 N4 C8 0.6(3)
N3 C6 N4 C9 -177.7(2)
C7 C8 N4 C6 -0.8(3)
C7 C8 N4 C9 177.5(3)

_cod_database_fobs_code 1549870
